data_9012563
loop_
_publ_author_name
'Bjornberg, A.'
'Hedman, B.'

_publ_section_title
;
 The crystal structure of NaVO3*1.89H2O
 Note: one of the H atoms could not be found
;
_journal_name_full 'Acta Chemica Scandinavica A'
_journal_page_first 579
_journal_page_last 584
_journal_volume 31
_journal_year 1977
_chemical_compound_source Synthetic
_chemical_formula_sum 'H3.78 Na O4.89 V'
_chemical_name_mineral Munirite
_space_group_IT_number 14
_symmetry_space_group_name_Hall '-P 2yab'
_symmetry_space_group_name_H-M 'P 1 21/a 1'
_cell_angle_alpha 90
_cell_angle_beta 111.18
_cell_angle_gamma 90
_cell_formula_units_Z 4
_cell_length_a 16.756
_cell_length_b 3.6391
_cell_length_c 8.023
_cell_volume 456.170
_database_code_amcsd 0011948
_exptl_crystal_density_diffrn 2.271
_cod_original_formula_sum 'Na V O4.89 H3.78'
_cod_database_code 9012563

loop_
_space_group_symop_operation_xyz
x,y,z
1/2+x,1/2-y,z
1/2-x,1/2+y,-z
-x,-y,-z

loop_
_atom_site_aniso_label
_atom_site_aniso_U_11
_atom_site_aniso_U_22
_atom_site_aniso_U_33
_atom_site_aniso_U_12
_atom_site_aniso_U_13
_atom_site_aniso_U_23
Na 0.02721 0.02536 0.03374 0.00691 0.00533 -0.00110
V 0.01731 0.01000 0.00992 0.00317 0.00415 0.00041
O1 0.02721 0.01979 0.01701 -0.00230 0.01184 0.00166
O2 0.01855 0.03180 0.02750 -0.00346 0.00651 -0.00345
O3 0.04947 0.01047 0.01219 0.00086 0.00415 0.00814
Ow4 0.02226 0.04361 0.02552 -0.00288 0.00711 0.00207
O-Hw5 0.03834 0.25763 0.03402 0.03370 0.01717 0.02579

loop_
_atom_site_label
_atom_site_fract_x
_atom_site_fract_y
_atom_site_fract_z
_atom_site_occupancy
_atom_site_U_iso_or_equiv
_atom_site_type_symbol
_atom_site_attached_hydrogens
Na 0.09375 0.25200 0.64780 1.00000 ? Na 0
V 0.03783 0.24550 0.16781 1.00000 ? V 0
O1 0.00071 0.25100 0.33270 1.00000 ? O 0
O2 0.14265 0.27800 0.25400 1.00000 ? O 0
O3 0.98668 0.24790 0.90230 1.00000 ? O 0
Ow4 0.32282 0.25810 0.41080 1.00000 ? O 0
O-Hw5 0.18965 0.24230 0.94910 0.89000 ? O 0
H1 0.27200 0.19800 0.36900 1.00000 0.03546 H 0
H2 0.33300 0.20100 0.51100 1.00000 0.04813 H 0
H3 0.16700 0.36100 0.01800 0.89000 0.09879 H 0

loop_
_cod_changelog_entry_id
_cod_changelog_entry_author
_cod_changelog_entry_date
_cod_changelog_entry_text
1
;cod-tools version 3.8.0
Id: cif_guess_AMCSD_atom_types 9581 2023-05-17 12:35:41Z saulius
;
2023-05-23T09:23:01+03:00
;Derived atom types and hydrogen counts
from atom names that follow the AMCSD naming convention
(Wat == water, O-H == hydroxyl).
;
2
;cod-tools version 3.10.1
Id: cif_fix_AMCSD_aniso_labels 10200 2024-08-01 14:09:44Z saulius
;
2024-08-02T12:21:48+03:00
;Changed the following '_atom_site_aniso_label' values:
'OHw5' -> 'O-Hw5'
;

loop_
_cod_related_entry_id
_cod_related_entry_database
_cod_related_entry_code
1 AMCSD 0011948
